data_7701439
loop_
_publ_author_name
'Paine, Tapan Kanti'
'Rahaman, Rubina'
'Munshi, Sandip'
'Banerjee, Sridhar'
'Chakraborty, Biswarup'
'Bhunia, Sarmistha'

_publ_section_title
;
 Dioxygen Reactivity of Iron(II)-Gentisate/1,4-Dihydroxy-2-naphthoate
 Complexes of N4 Ligands: Oxidative Coupling of 1,4-Dihydroxy-2-naphthoate
;
_journal_name_full 'Dalton Transactions'
_journal_paper_doi 10.1039/C9DT03493E
_journal_year 2019
_chemical_formula_sum 'C57 H61 B Cl2 Fe N4 O5'
_chemical_formula_weight 1019.65
_space_group_crystal_system monoclinic
_space_group_IT_number 14
_space_group_name_Hall '-P 2yn'
_space_group_name_H-M_alt 'P 1 21/n 1'
_symmetry_space_group_name_Hall '-P 2yn'
_symmetry_space_group_name_H-M 'P 1 21/n 1'
_atom_sites_solution_hydrogens mixed
_audit_creation_method SHELXL-2016/6
_audit_update_record
;
2018-03-24 deposited with the CCDC.    2019-10-28 downloaded from the CCDC.
;
_cell_angle_alpha 90
_cell_angle_beta 103.576(4)
_cell_angle_gamma 90
_cell_formula_units_Z 4
_cell_length_a 20.700(3)
_cell_length_b 9.7342(14)
_cell_length_c 26.459(4)
_cell_measurement_reflns_used 7806
_cell_measurement_temperature 100(2)
_cell_measurement_theta_max 23.03
_cell_measurement_theta_min 2.24
_cell_volume 5182.5(13)
_computing_cell_refinement 'Bruker SAINT'
_computing_data_collection 'Bruker APEX2'
_computing_data_reduction 'Bruker SAINT'
_computing_molecular_graphics 'Bruker SHELXTL'
_computing_publication_material 'Bruker SHELXTL'
_computing_structure_refinement 'SHELXL-2016/6 (Sheldrick, 2016)'
_computing_structure_solution 'SHELXS-97 (Sheldrick, 2008)'
_diffrn_ambient_temperature 100(2)
_diffrn_measured_fraction_theta_full 0.986
_diffrn_measured_fraction_theta_max 0.986
_diffrn_measurement_device_type 'Bruker APEX-II CCD'
_diffrn_measurement_method '\f and \w scans'
_diffrn_radiation_type MoK\a
_diffrn_radiation_wavelength 0.71073
_diffrn_reflns_av_R_equivalents 0.0775
_diffrn_reflns_av_unetI/netI 0.0663
_diffrn_reflns_Laue_measured_fraction_full 0.986
_diffrn_reflns_Laue_measured_fraction_max 0.986
_diffrn_reflns_limit_h_max 22
_diffrn_reflns_limit_h_min -22
_diffrn_reflns_limit_k_max 10
_diffrn_reflns_limit_k_min -8
_diffrn_reflns_limit_l_max 28
_diffrn_reflns_limit_l_min -28
_diffrn_reflns_number 34388
_diffrn_reflns_point_group_measured_fraction_full 0.986
_diffrn_reflns_point_group_measured_fraction_max 0.986
_diffrn_reflns_theta_full 22.976
_diffrn_reflns_theta_max 22.976
_diffrn_reflns_theta_min 1.129
_exptl_absorpt_coefficient_mu 0.447
_exptl_absorpt_correction_type none
_exptl_crystal_colour Green
_exptl_crystal_density_diffrn 1.307
_exptl_crystal_description Block
_exptl_crystal_F_000 2144
_exptl_crystal_size_max 0.300
_exptl_crystal_size_mid 0.150
_exptl_crystal_size_min 0.100
_refine_diff_density_max 1.306
_refine_diff_density_min -1.120
_refine_diff_density_rms 0.132
_refine_ls_extinction_method none
_refine_ls_goodness_of_fit_ref 1.090
_refine_ls_hydrogen_treatment mixed
_refine_ls_matrix_type full
_refine_ls_number_parameters 641
_refine_ls_number_reflns 7096
_refine_ls_number_restraints 0
_refine_ls_restrained_S_all 1.090
_refine_ls_R_factor_all 0.1183
_refine_ls_R_factor_gt 0.0825
_refine_ls_shift/su_max 0.001
_refine_ls_shift/su_mean 0.000
_refine_ls_structure_factor_coef Fsqd
_refine_ls_weighting_details 'w=1/[\s^2^(Fo^2^)+(0.1334P)^2^+19.8218P] where P=(Fo^2^+2Fc^2^)/3'
_refine_ls_weighting_scheme calc
_refine_ls_wR_factor_gt 0.2210
_refine_ls_wR_factor_ref 0.2557
_reflns_Friedel_coverage 0.000
_reflns_number_gt 5161
_reflns_number_total 7096
_reflns_threshold_expression 'I > 2\s(I)'
_cod_data_source_file c9dt03493e2.cif
_cod_data_source_block BC228B_0m
_cod_database_code 7701439
_shelx_shelxl_version_number 2016/6
_shelx_space_group_comment
;
The symmetry employed for this shelxl refinement is uniquely defined
by the following loop, which should always be used as a source of
symmetry information in preference to the above space-group names.
They are only intended as comments.
;
_shelx_estimated_absorpt_t_min 0.878
_shelx_estimated_absorpt_t_max 0.957

loop_
_space_group_symop_operation_xyz
'x, y, z'
'-x+1/2, y+1/2, -z+1/2'
'-x, -y, -z'
'x-1/2, -y-1/2, z-1/2'

loop_
_atom_site_label
_atom_site_type_symbol
_atom_site_fract_x
_atom_site_fract_y
_atom_site_fract_z
_atom_site_U_iso_or_equiv
_atom_site_adp_type
_atom_site_occupancy
_atom_site_site_symmetry_order
_atom_site_calc_flag
_atom_site_refinement_flags_posn
_atom_site_refinement_flags_adp
_atom_site_refinement_flags_occupancy
Fe1 Fe 0.78693(4) 0.45793(9) 0.53499(3) 0.0230(3) Uani 1 1 d . . .
O3 O 0.8379(2) 0.2396(5) 0.53487(17) 0.0334(11) Uani 1 1 d . . .
N1 N 0.8860(2) 0.5541(5) 0.5738(2) 0.0242(12) Uani 1 1 d . . .
C7 C 0.7467(3) 0.3358(7) 0.6261(2) 0.0249(15) Uani 1 1 d . . .
H7A H 0.729724 0.347994 0.657034 0.030 Uiso 1 1 calc R U .
H7B H 0.778555 0.261057 0.632593 0.030 Uiso 1 1 calc R U .
C47 C 0.9053(3) 0.4545(7) 0.7989(2) 0.0242(15) Uani 1 1 d . . .
C22 C 0.9622(3) 0.1026(7) 0.8757(3) 0.0295(16) Uani 1 1 d . . .
H22 H 0.979629 0.053994 0.851717 0.035 Uiso 1 1 calc R U .
C20 C 0.7549(3) 0.7683(7) 0.5011(3) 0.0258(15) Uani 1 1 d . . .
C2 C 0.6424(3) 0.3253(7) 0.4908(2) 0.0255(15) Uani 1 1 d . . .
C15 C 0.7398(3) 0.5862(7) 0.6206(2) 0.0260(15) Uani 1 1 d . . .
H15A H 0.750744 0.617241 0.656400 0.031 Uiso 1 1 calc R U .
H15B H 0.693230 0.560697 0.611734 0.031 Uiso 1 1 calc R U .
C18 C 0.7582(3) 0.9404(7) 0.5667(3) 0.0284(16) Uani 1 1 d . . .
H18 H 0.761910 1.031891 0.577101 0.034 Uiso 1 1 calc R U .
C33 C 0.8561(3) 0.1717(7) 0.4523(3) 0.0296(16) Uani 1 1 d . . .
C6 C 0.6892(3) 0.2987(6) 0.5800(2) 0.0225(15) Uani 1 1 d . . .
C4 C 0.5889(3) 0.1790(7) 0.5427(3) 0.0289(16) Uani 1 1 d . . .
H4 H 0.554708 0.119707 0.545640 0.035 Uiso 1 1 calc R U .
C19 C 0.7568(3) 0.9061(7) 0.5156(3) 0.0291(16) Uani 1 1 d . . .
H19 H 0.757099 0.974654 0.491192 0.035 Uiso 1 1 calc R U .
C31 C 0.8660(4) 0.1120(8) 0.3660(3) 0.041(2) Uani 1 1 d . . .
C9 C 0.8919(3) 0.5665(7) 0.6259(2) 0.0256(15) Uani 1 1 d . . .
C5 C 0.6398(3) 0.2120(7) 0.5865(3) 0.0281(16) Uani 1 1 d . . .
H5 H 0.639799 0.175706 0.618985 0.034 Uiso 1 1 calc R U .
C34 C 0.8946(3) 0.0586(7) 0.4721(3) 0.0329(17) Uani 1 1 d . . .
C8 C 0.8486(3) 0.4736(7) 0.6491(2) 0.0265(15) Uani 1 1 d . . .
H8A H 0.868280 0.382665 0.653846 0.032 Uiso 1 1 calc R U .
H8B H 0.846498 0.508337 0.683047 0.032 Uiso 1 1 calc R U .
C21 C 0.7536(4) 0.7246(7) 0.4464(3) 0.0327(17) Uani 1 1 d . . .
H21A H 0.767575 0.630517 0.446375 0.049 Uiso 1 1 calc R U .
H21B H 0.783154 0.781702 0.432609 0.049 Uiso 1 1 calc R U .
H21C H 0.709266 0.733524 0.425274 0.049 Uiso 1 1 calc R U .
C13 C 0.9279(3) 0.6282(7) 0.5518(3) 0.0298(16) Uani 1 1 d . . .
C10 C 0.9376(3) 0.6535(8) 0.6564(3) 0.0329(17) Uani 1 1 d . . .
H10 H 0.940199 0.659856 0.691880 0.039 Uiso 1 1 calc R U .
C17 C 0.7541(3) 0.8386(7) 0.6019(3) 0.0276(16) Uani 1 1 d . . .
H17 H 0.753692 0.860576 0.636009 0.033 Uiso 1 1 calc R U .
C32 C 0.8414(3) 0.1975(7) 0.3979(3) 0.0325(17) Uani 1 1 d . . .
H32 H 0.815094 0.272245 0.384139 0.039 Uiso 1 1 calc R U .
C14 C 0.9218(4) 0.6114(9) 0.4940(3) 0.047(2) Uani 1 1 d . . .
H14A H 0.911646 0.517365 0.484381 0.071 Uiso 1 1 calc R U .
H14B H 0.962984 0.636536 0.485808 0.071 Uiso 1 1 calc R U .
H14C H 0.886862 0.669540 0.475255 0.071 Uiso 1 1 calc R U .
C25 C 0.9192(4) -0.0248(8) 0.4380(4) 0.048(2) Uani 1 1 d . . .
H25 H 0.945945 -0.099472 0.451164 0.058 Uiso 1 1 calc R U .
C16 C 0.7505(3) 0.7035(7) 0.5858(2) 0.0235(15) Uani 1 1 d . . .
C3 C 0.5907(3) 0.2369(7) 0.4948(3) 0.0285(16) Uani 1 1 d . . .
H3 H 0.557405 0.216500 0.465496 0.034 Uiso 1 1 calc R U .
C35 C 0.8317(3) 0.2676(7) 0.4866(3) 0.0266(16) Uani 1 1 d . . .
C11 C 0.9793(3) 0.7308(8) 0.6343(3) 0.0405(19) Uani 1 1 d . . .
H11 H 1.010359 0.790069 0.654226 0.049 Uiso 1 1 calc R U .
C12 C 0.9736(4) 0.7176(8) 0.5810(3) 0.0381(19) Uani 1 1 d . . .
C1 C 0.6446(3) 0.3948(8) 0.4411(2) 0.0349(18) Uani 1 1 d . . .
H1A H 0.643940 0.492546 0.445687 0.052 Uiso 1 1 calc R U .
H1B H 0.606722 0.367597 0.414433 0.052 Uiso 1 1 calc R U .
H1C H 0.684571 0.369025 0.430999 0.052 Uiso 1 1 calc R U .
C26 C 0.9050(4) 0.0003(8) 0.3859(4) 0.048(2) Uani 1 1 d . . .
H26 H 0.921512 -0.057308 0.363887 0.058 Uiso 1 1 calc R U .
N3 N 0.7805(2) 0.4635(5) 0.61592(19) 0.0226(12) Uani 1 1 d . . .
N6 N 0.6927(2) 0.3534(5) 0.53350(19) 0.0223(12) Uani 1 1 d . . .
N4 N 0.7523(2) 0.6681(5) 0.53639(19) 0.0220(12) Uani 1 1 d . . .
O4 O 0.8041(2) 0.3812(5) 0.46791(16) 0.0268(10) Uani 1 1 d . . .
O1 O 0.9107(3) 0.0275(6) 0.5239(2) 0.0478(14) Uani 1 1 d . . .
H1 H 0.892520 0.082212 0.539657 0.072 Uiso 1 1 calc R U .
O2 O 0.8551(3) 0.1348(7) 0.3123(2) 0.0595(17) Uani 1 1 d . . .
H2 H 0.836862 0.209342 0.305036 0.089 Uiso 1 1 calc R U .
C36 C 0.9571(3) 0.0371(7) 0.9213(3) 0.0346(18) Uani 1 1 d . . .
H36 H 0.970424 -0.053967 0.926952 0.042 Uiso 1 1 calc R U .
C30 C 1.0515(3) 0.4736(7) 0.8761(3) 0.0310(17) Uani 1 1 d . . .
H30 H 1.017375 0.515571 0.887766 0.037 Uiso 1 1 calc R U .
C40 C 0.9420(3) 0.2402(7) 0.8644(2) 0.0229(15) Uani 1 1 d . . .
C52 C 0.8364(3) 0.4323(7) 0.7895(2) 0.0287(16) Uani 1 1 d . . .
H52 H 0.821363 0.344126 0.793889 0.034 Uiso 1 1 calc R U .
C29 C 1.0347(3) 0.3762(7) 0.8359(2) 0.0246(15) Uani 1 1 d . . .
C41 C 0.9463(3) 0.2332(7) 0.7604(2) 0.0261(16) Uani 1 1 d . . .
C51 C 0.7899(3) 0.5357(8) 0.7741(2) 0.0339(18) Uani 1 1 d . . .
H51 H 0.744827 0.515854 0.768132 0.041 Uiso 1 1 calc R U .
C46 C 0.9754(3) 0.2741(7) 0.7198(3) 0.0308(16) Uani 1 1 d . . .
H46 H 1.002064 0.352076 0.724394 0.037 Uiso 1 1 calc R U .
C39 C 0.9164(3) 0.3056(7) 0.9026(2) 0.0244(15) Uani 1 1 d . . .
H39 H 0.901710 0.395821 0.896843 0.029 Uiso 1 1 calc R U .
C38 C 0.9117(3) 0.2410(8) 0.9493(3) 0.0321(17) Uani 1 1 d . . .
H38 H 0.894816 0.288758 0.973798 0.038 Uiso 1 1 calc R U .
C43 C 0.8952(4) 0.0429(8) 0.7033(3) 0.0402(19) Uani 1 1 d . . .
H43 H 0.867622 -0.033756 0.698318 0.048 Uiso 1 1 calc R U .
C42 C 0.9062(3) 0.1164(7) 0.7501(3) 0.0332(17) Uani 1 1 d . . .
H42 H 0.885677 0.085564 0.775666 0.040 Uiso 1 1 calc R U .
C27 C 1.1170(4) 0.5105(8) 0.8994(3) 0.0371(18) Uani 1 1 d . . .
H27 H 1.125615 0.574983 0.926122 0.044 Uiso 1 1 calc R U .
C23 C 1.1558(3) 0.3546(9) 0.8446(3) 0.044(2) Uani 1 1 d . . .
H23 H 1.190581 0.312572 0.833762 0.053 Uiso 1 1 calc R U .
C37 C 0.9322(3) 0.1070(8) 0.9584(3) 0.0357(19) Uani 1 1 d . . .
H37 H 0.929470 0.063611 0.989166 0.043 Uiso 1 1 calc R U .
C28 C 1.1688(4) 0.4509(9) 0.8828(3) 0.042(2) Uani 1 1 d . . .
H28 H 1.212392 0.476549 0.897638 0.051 Uiso 1 1 calc R U .
C45 C 0.9657(4) 0.2018(8) 0.6725(3) 0.0350(18) Uani 1 1 d . . .
H45 H 0.986090 0.231927 0.646702 0.042 Uiso 1 1 calc R U .
C48 C 0.9239(3) 0.5908(7) 0.7920(2) 0.0280(16) Uani 1 1 d . . .
H48 H 0.968951 0.611634 0.798058 0.034 Uiso 1 1 calc R U .
C50 C 0.8107(4) 0.6686(8) 0.7676(2) 0.039(2) Uani 1 1 d . . .
H50 H 0.779756 0.738478 0.757277 0.047 Uiso 1 1 calc R U .
C44 C 0.9256(4) 0.0850(8) 0.6644(3) 0.0400(19) Uani 1 1 d . . .
H44 H 0.919306 0.036001 0.633484 0.048 Uiso 1 1 calc R U .
C49 C 0.8781(4) 0.6957(7) 0.7766(2) 0.0353(18) Uani 1 1 d . . .
H49 H 0.892720 0.784337 0.772408 0.042 Uiso 1 1 calc R U .
C24 C 1.0898(3) 0.3186(8) 0.8214(3) 0.0347(18) Uani 1 1 d . . .
H24 H 1.082199 0.253113 0.795023 0.042 Uiso 1 1 calc R U .
B1 B 0.9575(4) 0.3246(8) 0.8145(3) 0.0243(17) Uani 1 1 d . . .
C54 C 0.8896(5) 0.5247(12) 0.3491(4) 0.076(3) Uani 1 1 d . . .
H54A H 0.852046 0.569419 0.357370 0.114 Uiso 1 1 calc R U .
H54B H 0.926835 0.586376 0.355724 0.114 Uiso 1 1 calc R U .
H54C H 0.900657 0.444008 0.370172 0.114 Uiso 1 1 calc R U .
C55 C 0.7831(5) 0.3914(12) 0.2281(4) 0.076(3) Uani 1 1 d . . .
H55A H 0.814147 0.359830 0.208206 0.092 Uiso 1 1 calc R U .
H55B H 0.768112 0.482711 0.216009 0.092 Uiso 1 1 calc R U .
C53 C 0.8727(5) 0.4845(11) 0.2924(4) 0.066(3) Uani 1 1 d . . .
H53A H 0.862982 0.565809 0.270726 0.080 Uiso 1 1 calc R U .
H53B H 0.910007 0.437279 0.283844 0.080 Uiso 1 1 calc R U .
C56 C 0.7246(5) 0.2948(12) 0.2203(4) 0.079(3) Uani 1 1 d . . .
H56A H 0.739785 0.205120 0.232829 0.119 Uiso 1 1 calc R U .
H56B H 0.703333 0.289682 0.184014 0.119 Uiso 1 1 calc R U .
H56C H 0.693545 0.328224 0.239260 0.119 Uiso 1 1 calc R U .
O5 O 0.8156(3) 0.3955(7) 0.2830(2) 0.0614(17) Uani 1 1 d . . .
C57 C 0.5926(6) 0.5458(12) 0.2881(6) 0.105(5) Uani 1 1 d . . .
H57A H 0.589765 0.521053 0.252162 0.125 Uiso 1 1 calc R U .
H57B H 0.567144 0.477162 0.301642 0.125 Uiso 1 1 calc R U .
Cl1 Cl 0.67678(16) 0.5178(4) 0.32101(11) 0.0934(10) Uani 1 1 d . . .
Cl2A Cl 0.5740(3) 0.6950(6) 0.3246(3) 0.0824(16) Uiso 0.5 1 d . . P
Cl2B Cl 0.5508(5) 0.6880(10) 0.2860(4) 0.132(3) Uiso 0.5 1 d . . P
H12 H 0.992(4) 0.784(8) 0.564(3) 0.04(2) Uiso 1 1 d . . .

loop_
_atom_site_aniso_label
_atom_site_aniso_U_11
_atom_site_aniso_U_22
_atom_site_aniso_U_33
_atom_site_aniso_U_23
_atom_site_aniso_U_13
_atom_site_aniso_U_12
Fe1 0.0248(5) 0.0284(6) 0.0125(5) -0.0005(4) -0.0021(4) -0.0001(4)
O3 0.036(3) 0.042(3) 0.020(3) 0.007(2) 0.003(2) -0.002(2)
N1 0.020(3) 0.030(3) 0.019(3) 0.002(2) -0.003(2) 0.000(2)
C7 0.022(3) 0.031(4) 0.017(3) 0.001(3) -0.005(3) -0.004(3)
C47 0.028(4) 0.035(4) 0.008(3) 0.001(3) 0.001(3) -0.001(3)
C22 0.023(3) 0.033(4) 0.026(4) 0.000(3) -0.007(3) -0.001(3)
C20 0.019(3) 0.032(4) 0.023(4) 0.006(3) -0.003(3) 0.005(3)
C2 0.028(4) 0.027(4) 0.017(4) -0.007(3) -0.005(3) 0.002(3)
C15 0.031(4) 0.031(4) 0.012(3) -0.004(3) -0.001(3) -0.003(3)
C18 0.025(4) 0.025(4) 0.031(4) -0.006(3) -0.001(3) -0.003(3)
C33 0.023(4) 0.028(4) 0.038(4) -0.001(3) 0.007(3) -0.006(3)
C6 0.025(4) 0.022(3) 0.017(4) -0.001(3) -0.002(3) 0.003(3)
C4 0.027(4) 0.026(4) 0.030(4) -0.001(3) -0.001(3) -0.002(3)
C19 0.023(4) 0.031(4) 0.029(4) 0.006(3) -0.001(3) 0.000(3)
C31 0.035(4) 0.050(5) 0.040(5) -0.012(4) 0.010(4) -0.015(4)
C9 0.025(3) 0.029(4) 0.019(4) 0.004(3) -0.004(3) 0.005(3)
C5 0.033(4) 0.027(4) 0.020(4) 0.007(3) -0.001(3) -0.004(3)
C34 0.024(4) 0.034(4) 0.040(5) 0.002(4) 0.004(3) 0.000(3)
C8 0.023(3) 0.035(4) 0.015(3) 0.004(3) -0.007(3) 0.001(3)
C21 0.040(4) 0.035(4) 0.021(4) 0.005(3) 0.003(3) 0.002(3)
C13 0.028(4) 0.034(4) 0.022(4) -0.001(3) -0.005(3) 0.001(3)
C10 0.028(4) 0.050(5) 0.016(4) -0.004(3) -0.004(3) -0.009(4)
C17 0.023(4) 0.036(4) 0.021(4) -0.009(3) 0.001(3) -0.003(3)
C32 0.031(4) 0.034(4) 0.030(4) -0.005(3) 0.003(3) -0.004(3)
C14 0.045(5) 0.067(6) 0.032(4) 0.003(4) 0.014(4) -0.015(4)
C25 0.042(5) 0.025(4) 0.081(7) -0.001(4) 0.020(5) 0.004(4)
C16 0.012(3) 0.033(4) 0.021(4) -0.006(3) -0.005(3) 0.001(3)
C3 0.022(3) 0.032(4) 0.025(4) -0.011(3) -0.009(3) 0.003(3)
C35 0.018(3) 0.034(4) 0.025(4) -0.005(3) -0.002(3) -0.005(3)
C11 0.028(4) 0.055(5) 0.034(5) -0.008(4) 0.000(3) -0.011(4)
C12 0.029(4) 0.045(5) 0.039(5) 0.004(4) 0.007(4) -0.005(4)
C1 0.033(4) 0.054(5) 0.015(4) -0.003(3) 0.000(3) -0.004(4)
C26 0.044(5) 0.041(5) 0.066(7) -0.019(4) 0.025(5) -0.003(4)
N3 0.017(3) 0.029(3) 0.018(3) 0.000(2) -0.005(2) 0.000(2)
N6 0.022(3) 0.028(3) 0.014(3) -0.003(2) -0.003(2) 0.003(2)
N4 0.016(3) 0.028(3) 0.019(3) 0.002(2) -0.002(2) 0.001(2)
O4 0.026(2) 0.028(3) 0.023(2) 0.001(2) 0.000(2) 0.004(2)
O1 0.039(3) 0.049(4) 0.055(4) 0.016(3) 0.010(3) 0.014(3)
O2 0.057(4) 0.088(5) 0.034(3) -0.016(3) 0.010(3) -0.008(4)
C36 0.028(4) 0.030(4) 0.036(4) 0.011(4) -0.012(3) 0.000(3)
C30 0.026(4) 0.041(4) 0.022(4) 0.005(3) -0.001(3) -0.002(3)
C40 0.015(3) 0.028(4) 0.019(4) 0.001(3) -0.011(3) -0.003(3)
C52 0.030(4) 0.039(4) 0.012(3) 0.005(3) -0.006(3) 0.002(3)
C29 0.027(4) 0.032(4) 0.011(3) 0.005(3) -0.003(3) 0.003(3)
C41 0.024(3) 0.033(4) 0.015(3) 0.003(3) -0.007(3) 0.009(3)
C51 0.029(4) 0.054(5) 0.013(4) -0.001(3) -0.006(3) 0.011(4)
C46 0.028(4) 0.035(4) 0.027(4) 0.002(3) 0.000(3) 0.004(3)
C39 0.022(3) 0.027(4) 0.018(4) 0.008(3) -0.008(3) 0.001(3)
C38 0.022(4) 0.050(5) 0.019(4) 0.002(3) -0.005(3) -0.010(3)
C43 0.048(5) 0.037(4) 0.029(4) -0.006(4) -0.006(4) -0.002(4)
C42 0.033(4) 0.038(4) 0.025(4) 0.000(3) -0.001(3) 0.000(3)
C27 0.037(4) 0.048(5) 0.017(4) -0.006(3) -0.010(3) -0.009(4)
C23 0.015(4) 0.072(6) 0.040(5) 0.000(4) -0.003(3) 0.007(4)
C37 0.025(4) 0.051(5) 0.022(4) 0.019(4) -0.013(3) -0.013(4)
C28 0.028(4) 0.062(5) 0.029(4) 0.009(4) -0.009(3) -0.003(4)
C45 0.038(4) 0.042(5) 0.024(4) 0.004(3) 0.006(3) 0.014(4)
C48 0.036(4) 0.029(4) 0.016(3) 0.003(3) 0.001(3) 0.002(3)
C50 0.054(5) 0.050(5) 0.009(4) 0.001(3) -0.004(3) 0.030(4)
C44 0.044(4) 0.048(5) 0.021(4) -0.008(4) -0.007(3) 0.011(4)
C49 0.053(5) 0.030(4) 0.018(4) 0.002(3) -0.001(3) 0.006(4)
C24 0.029(4) 0.048(5) 0.022(4) -0.003(3) -0.004(3) 0.005(3)
B1 0.026(4) 0.031(4) 0.012(4) 0.003(3) -0.003(3) 0.000(3)
C54 0.076(7) 0.099(8) 0.048(6) -0.001(6) 0.004(5) -0.026(6)
C55 0.088(8) 0.086(8) 0.045(6) 0.004(5) -0.005(5) 0.005(6)
C53 0.057(6) 0.077(7) 0.062(7) 0.007(5) 0.006(5) -0.016(5)
C56 0.064(6) 0.095(8) 0.068(7) 0.005(6) -0.007(5) -0.007(6)
O5 0.059(4) 0.075(4) 0.042(4) 0.004(3) -0.003(3) -0.004(3)
C57 0.087(8) 0.073(8) 0.176(14) 0.004(8) 0.075(9) 0.001(7)
Cl1 0.105(2) 0.110(2) 0.0618(18) 0.0199(16) 0.0119(16) -0.0008(19)

loop_
_atom_type_symbol
_atom_type_description
_atom_type_scat_dispersion_real
_atom_type_scat_dispersion_imag
_atom_type_scat_source
C C 0.0033 0.0016 'International Tables Vol C Tables 4.2.6.8 and 6.1.1.4'
H H 0.0000 0.0000 'International Tables Vol C Tables 4.2.6.8 and 6.1.1.4'
B B 0.0013 0.0007 'International Tables Vol C Tables 4.2.6.8 and 6.1.1.4'
N N 0.0061 0.0033 'International Tables Vol C Tables 4.2.6.8 and 6.1.1.4'
O O 0.0106 0.0060 'International Tables Vol C Tables 4.2.6.8 and 6.1.1.4'
Fe Fe 0.3463 0.8444 'International Tables Vol C Tables 4.2.6.8 and 6.1.1.4'
Cl Cl 0.1484 0.1585 'International Tables Vol C Tables 4.2.6.8 and 6.1.1.4'

loop_
_geom_angle_atom_site_label_1
_geom_angle_atom_site_label_2
_geom_angle_atom_site_label_3
_geom_angle
O4 Fe1 N4 119.17(19)
O4 Fe1 N3 158.70(19)
N4 Fe1 N3 82.14(19)
O4 Fe1 N6 98.70(18)
N4 Fe1 N6 98.15(19)
N3 Fe1 N6 76.67(18)
O4 Fe1 N1 102.83(18)
N4 Fe1 N1 82.54(19)
N3 Fe1 N1 78.59(18)
N6 Fe1 N1 154.89(19)
O4 Fe1 O3 60.04(16)
N4 Fe1 O3 173.04(17)
N3 Fe1 O3 98.83(17)
N6 Fe1 O3 88.77(17)
N1 Fe1 O3 90.87(18)
C35 O3 Fe1 82.6(4)
C13 N1 C9 118.1(5)
C13 N1 Fe1 128.7(4)
C9 N1 Fe1 110.7(4)
N3 C7 C6 111.4(5)
N3 C7 H7A 109.4
C6 C7 H7A 109.4
N3 C7 H7B 109.4
C6 C7 H7B 109.4
H7A C7 H7B 108.0
C52 C47 C48 114.9(6)
C52 C47 B1 120.2(6)
C48 C47 B1 124.9(6)
C36 C22 C40 122.6(7)
C36 C22 H22 118.7
C40 C22 H22 118.7
N4 C20 C19 120.3(6)
N4 C20 C21 117.6(6)
C19 C20 C21 122.0(6)
N6 C2 C3 120.4(6)
N6 C2 C1 117.5(6)
C3 C2 C1 122.1(6)
N3 C15 C16 113.0(5)
N3 C15 H15A 109.0
C16 C15 H15A 109.0
N3 C15 H15B 109.0
C16 C15 H15B 109.0
H15A C15 H15B 107.8
C17 C18 C19 119.7(6)
C17 C18 H18 120.1
C19 C18 H18 120.1
C34 C33 C32 119.4(6)
C34 C33 C35 121.4(6)
C32 C33 C35 119.2(6)
N6 C6 C5 123.7(6)
N6 C6 C7 115.6(5)
C5 C6 C7 120.7(6)
C3 C4 C5 118.7(6)
C3 C4 H4 120.7
C5 C4 H4 120.7
C18 C19 C20 119.6(6)
C18 C19 H19 120.2
C20 C19 H19 120.2
C32 C31 C26 120.8(8)
C32 C31 O2 122.3(8)
C26 C31 O2 116.8(7)
N1 C9 C10 122.3(6)
N1 C9 C8 116.1(6)
C10 C9 C8 121.6(6)
C6 C5 C4 118.4(6)
C6 C5 H5 120.8
C4 C5 H5 120.8
O1 C34 C33 122.5(6)
O1 C34 C25 118.6(7)
C33 C34 C25 118.8(7)
N3 C8 C9 112.0(5)
N3 C8 H8A 109.2
C9 C8 H8A 109.2
N3 C8 H8B 109.2
C9 C8 H8B 109.2
H8A C8 H8B 107.9
C20 C21 H21A 109.5
C20 C21 H21B 109.5
H21A C21 H21B 109.5
C20 C21 H21C 109.5
H21A C21 H21C 109.5
H21B C21 H21C 109.5
N1 C13 C12 121.2(6)
N1 C13 C14 117.6(6)
C12 C13 C14 121.1(6)
C11 C10 C9 120.0(6)
C11 C10 H10 120.0
C9 C10 H10 120.0
C18 C17 C16 119.0(6)
C18 C17 H17 120.5
C16 C17 H17 120.5
C31 C32 C33 119.6(7)
C31 C32 H32 120.2
C33 C32 H32 120.2
C13 C14 H14A 109.5
C13 C14 H14B 109.5
H14A C14 H14B 109.5
C13 C14 H14C 109.5
H14A C14 H14C 109.5
H14B C14 H14C 109.5
C26 C25 C34 121.6(7)
C26 C25 H25 119.2
C34 C25 H25 119.2
N4 C16 C17 121.8(6)
N4 C16 C15 115.7(5)
C17 C16 C15 122.4(6)
C4 C3 C2 120.2(6)
C4 C3 H3 119.9
C2 C3 H3 119.9
O3 C35 O4 119.7(6)
O3 C35 C33 120.7(6)
O4 C35 C33 119.6(6)
C10 C11 C12 117.9(7)
C10 C11 H11 121.1
C12 C11 H11 121.1
C13 C12 C11 120.6(7)
C13 C12 H12 118(5)
C11 C12 H12 119(5)
C2 C1 H1A 109.5
C2 C1 H1B 109.5
H1A C1 H1B 109.5
C2 C1 H1C 109.5
H1A C1 H1C 109.5
H1B C1 H1C 109.5
C25 C26 C31 119.7(7)
C25 C26 H26 120.2
C31 C26 H26 120.2
C8 N3 C7 111.9(5)
C8 N3 C15 112.2(5)
C7 N3 C15 111.1(5)
C8 N3 Fe1 108.4(4)
C7 N3 Fe1 107.4(4)
C15 N3 Fe1 105.6(4)
C6 N6 C2 118.5(5)
C6 N6 Fe1 113.7(4)
C2 N6 Fe1 127.4(4)
C20 N4 C16 119.5(5)
C20 N4 Fe1 126.8(4)
C16 N4 Fe1 109.8(4)
C35 O4 Fe1 97.7(4)
C34 O1 H1 109.5
C31 O2 H2 109.5
C22 C36 C37 120.3(7)
C22 C36 H36 119.8
C37 C36 H36 119.8
C27 C30 C29 123.3(7)
C27 C30 H30 118.3
C29 C30 H30 118.3
C39 C40 C22 115.0(6)
C39 C40 B1 122.0(6)
C22 C40 B1 122.5(6)
C51 C52 C47 123.1(7)
C51 C52 H52 118.5
C47 C52 H52 118.5
C24 C29 C30 113.8(6)
C24 C29 B1 124.8(6)
C30 C29 B1 120.9(6)
C42 C41 C46 114.9(6)
C42 C41 B1 124.3(6)
C46 C41 B1 120.7(6)
C52 C51 C50 120.0(7)
C52 C51 H51 120.0
C50 C51 H51 120.0
C41 C46 C45 122.7(7)
C41 C46 H46 118.6
C45 C46 H46 118.6
C40 C39 C38 123.0(6)
C40 C39 H39 118.5
C38 C39 H39 118.5
C37 C38 C39 119.7(7)
C37 C38 H38 120.2
C39 C38 H38 120.2
C44 C43 C42 119.7(7)
C44 C43 H43 120.1
C42 C43 H43 120.1
C41 C42 C43 123.7(7)
C41 C42 H42 118.1
C43 C42 H42 118.1
C28 C27 C30 119.8(7)
C28 C27 H27 120.1
C30 C27 H27 120.1
C28 C23 C24 120.0(7)
C28 C23 H23 120.0
C24 C23 H23 120.0
C38 C37 C36 119.4(6)
C38 C37 H37 120.3
C36 C37 H37 120.3
C23 C28 C27 119.7(7)
C23 C28 H28 120.2
C27 C28 H28 120.2
C44 C45 C46 119.9(7)
C44 C45 H45 120.1
C46 C45 H45 120.1
C49 C48 C47 122.8(7)
C49 C48 H48 118.6
C47 C48 H48 118.6
C49 C50 C51 119.0(7)
C49 C50 H50 120.5
C51 C50 H50 120.5
C43 C44 C45 119.0(7)
C43 C44 H44 120.5
C45 C44 H44 120.5
C50 C49 C48 120.2(7)
C50 C49 H49 119.9
C48 C49 H49 119.9
C29 C24 C23 123.4(7)
C29 C24 H24 118.3
C23 C24 H24 118.3
C29 B1 C40 103.5(5)
C29 B1 C47 112.2(5)
C40 B1 C47 110.1(5)
C29 B1 C41 112.9(5)
C40 B1 C41 114.3(6)
C47 B1 C41 104.1(5)
C53 C54 H54A 109.5
C53 C54 H54B 109.5
H54A C54 H54B 109.5
C53 C54 H54C 109.5
H54A C54 H54C 109.5
H54B C54 H54C 109.5
O5 C55 C56 108.7(8)
O5 C55 H55A 110.0
C56 C55 H55A 110.0
O5 C55 H55B 110.0
C56 C55 H55B 110.0
H55A C55 H55B 108.3
O5 C53 C54 108.5(8)
O5 C53 H53A 110.0
C54 C53 H53A 110.0
O5 C53 H53B 110.0
C54 C53 H53B 110.0
H53A C53 H53B 108.4
C55 C56 H56A 109.5
C55 C56 H56B 109.5
H56A C56 H56B 109.5
C55 C56 H56C 109.5
H56A C56 H56C 109.5
H56B C56 H56C 109.5
C53 O5 C55 110.9(7)
Cl2B C57 Cl1 126.9(9)
Cl2B C57 H57A 105.6
Cl1 C57 H57A 105.6
Cl2B C57 H57B 105.6
Cl1 C57 H57B 105.6
H57A C57 H57B 106.1
Cl2A Cl2B C57 84.3(9)

loop_
_geom_bond_atom_site_label_1
_geom_bond_atom_site_label_2
_geom_bond_distance
Fe1 O4 2.033(4)
Fe1 N4 2.171(5)
Fe1 N3 2.177(5)
Fe1 N6 2.193(5)
Fe1 N1 2.268(5)
Fe1 O3 2.373(5)
O3 C35 1.283(8)
N1 C13 1.360(8)
N1 C9 1.361(8)
C7 N3 1.481(8)
C7 C6 1.534(9)
C7 H7A 0.9700
C7 H7B 0.9700
C47 C52 1.405(9)
C47 C48 1.405(9)
C47 B1 1.652(10)
C22 C36 1.389(10)
C22 C40 1.414(9)
C22 H22 0.9300
C20 N4 1.359(8)
C20 C19 1.394(10)
C20 C21 1.504(9)
C2 N6 1.373(8)
C2 C3 1.396(9)
C2 C1 1.489(9)
C15 N3 1.483(8)
C15 C16 1.515(9)
C15 H15A 0.9700
C15 H15B 0.9700
C18 C17 1.377(9)
C18 C19 1.384(9)
C18 H18 0.9300
C33 C34 1.387(10)
C33 C32 1.420(10)
C33 C35 1.472(9)
C6 N6 1.359(8)
C6 C5 1.367(9)
C4 C3 1.395(9)
C4 C5 1.408(9)
C4 H4 0.9300
C19 H19 0.9300
C31 C32 1.367(10)
C31 C26 1.383(12)
C31 O2 1.403(9)
C9 C10 1.380(9)
C9 C8 1.503(9)
C5 H5 0.9300
C34 O1 1.367(9)
C34 C25 1.396(11)
C8 N3 1.479(8)
C8 H8A 0.9700
C8 H8B 0.9700
C21 H21A 0.9600
C21 H21B 0.9600
C21 H21C 0.9600
C13 C12 1.379(10)
C13 C14 1.513(10)
C10 C11 1.376(10)
C10 H10 0.9300
C17 C16 1.379(9)
C17 H17 0.9300
C32 H32 0.9300
C14 H14A 0.9600
C14 H14B 0.9600
C14 H14C 0.9600
C25 C26 1.361(12)
C25 H25 0.9300
C16 N4 1.360(8)
C3 H3 0.9300
C35 O4 1.288(8)
C11 C12 1.393(11)
C11 H11 0.9300
C12 H12 0.93(8)
C1 H1A 0.9600
C1 H1B 0.9600
C1 H1C 0.9600
C26 H26 0.9300
O1 H1 0.8200
O2 H2 0.8200
C36 C37 1.390(11)
C36 H36 0.9300
C30 C27 1.398(10)
C30 C29 1.407(9)
C30 H30 0.9300
C40 C39 1.399(9)
C40 B1 1.649(9)
C52 C51 1.386(10)
C52 H52 0.9300
C29 C24 1.402(9)
C29 B1 1.644(10)
C41 C42 1.396(10)
C41 C46 1.407(9)
C41 B1 1.655(10)
C51 C50 1.387(11)
C51 H51 0.9300
C46 C45 1.409(10)
C46 H46 0.9300
C39 C38 1.410(9)
C39 H39 0.9300
C38 C37 1.375(10)
C38 H38 0.9300
C43 C44 1.387(11)
C43 C42 1.401(10)
C43 H43 0.9300
C42 H42 0.9300
C27 C28 1.379(11)
C27 H27 0.9300
C23 C28 1.359(11)
C23 C24 1.405(10)
C23 H23 0.9300
C37 H37 0.9300
C28 H28 0.9300
C45 C44 1.395(11)
C45 H45 0.9300
C48 C49 1.388(10)
C48 H48 0.9300
C50 C49 1.385(11)
C50 H50 0.9300
C44 H44 0.9300
C49 H49 0.9300
C24 H24 0.9300
C54 C53 1.510(13)
C54 H54A 0.9600
C54 H54B 0.9600
C54 H54C 0.9600
C55 O5 1.452(11)
C55 C56 1.509(14)
C55 H55A 0.9700
C55 H55B 0.9700
C53 O5 1.439(11)
C53 H53A 0.9700
C53 H53B 0.9700
C56 H56A 0.9600
C56 H56B 0.9600
C56 H56C 0.9600
C57 Cl2B 1.626(14)
C57 Cl1 1.777(13)
C57 H57A 0.9700
C57 H57B 0.9700
Cl2A Cl2B 1.024(9)

loop_
_geom_hbond_atom_site_label_D
_geom_hbond_atom_site_label_H
_geom_hbond_atom_site_label_A
_geom_hbond_distance_DH
_geom_hbond_distance_HA
_geom_hbond_distance_DA
_geom_hbond_angle_DHA
_geom_hbond_site_symmetry_A
C57 H57A O2 0.97 2.52 3.214(14) 128.5 2_655
C56 H56C Cl1 0.96 2.92 3.745(12) 144.1 .
O2 H2 O5 0.82 1.92 2.723(9) 164.8 .
O1 H1 O3 0.82 1.89 2.612(7) 146.2 .
C1 H1C O4 0.96 2.44 3.213(8) 137.3 .
C14 H14A O4 0.96 2.54 3.262(9) 132.2 .
C21 H21A O4 0.96 2.57 3.509(8) 167.1 .
C57 H57A O2 0.97 2.52 3.214(14) 128.5 2_655
C56 H56C Cl1 0.96 2.92 3.745(12) 144.1 .
O2 H2 O5 0.82 1.92 2.723(9) 164.8 .
O1 H1 O3 0.82 1.89 2.612(7) 146.2 .
C1 H1C O4 0.96 2.44 3.213(8) 137.3 .
C14 H14A O4 0.96 2.54 3.262(9) 132.2 .
C21 H21A O4 0.96 2.57 3.509(8) 167.1 .
C57 H57A O2 0.97 2.52 3.214(14) 128.5 2_655
C56 H56C Cl1 0.96 2.92 3.745(12) 144.1 .
O2 H2 O5 0.82 1.92 2.723(9) 164.8 .
O1 H1 O3 0.82 1.89 2.612(7) 146.2 .
C1 H1C O4 0.96 2.44 3.213(8) 137.3 .
C14 H14A O4 0.96 2.54 3.262(9) 132.2 .
C21 H21A O4 0.96 2.57 3.509(8) 167.1 .
C57 H57A O2 0.97 2.52 3.214(14) 128.5 2_655
C56 H56C Cl1 0.96 2.92 3.745(12) 144.1 .
O2 H2 O5 0.82 1.92 2.723(9) 164.8 .
O1 H1 O3 0.82 1.89 2.612(7) 146.2 .
C1 H1C O4 0.96 2.44 3.213(8) 137.3 .
C14 H14A O4 0.96 2.54 3.262(9) 132.2 .
C21 H21A O4 0.96 2.57 3.509(8) 167.1 .
C57 H57A O2 0.97 2.52 3.214(14) 128.5 2_655
C56 H56C Cl1 0.96 2.92 3.745(12) 144.1 .
O2 H2 O5 0.82 1.92 2.723(9) 164.8 .
O1 H1 O3 0.82 1.89 2.612(7) 146.2 .
C1 H1C O4 0.96 2.44 3.213(8) 137.3 .
C14 H14A O4 0.96 2.54 3.262(9) 132.2 .
C21 H21A O4 0.96 2.57 3.509(8) 167.1 .
C57 H57A O2 0.97 2.52 3.214(14) 128.5 2_655
C56 H56C Cl1 0.96 2.92 3.745(12) 144.1 .
O2 H2 O5 0.82 1.92 2.723(9) 164.8 .
O1 H1 O3 0.82 1.89 2.612(7) 146.2 .
C1 H1C O4 0.96 2.44 3.213(8) 137.3 .
C14 H14A O4 0.96 2.54 3.262(9) 132.2 .
C21 H21A O4 0.96 2.57 3.509(8) 167.1 .
C21 H21A O4 0.96 2.57 3.509(8) 167.1 .
C14 H14A O4 0.96 2.54 3.262(9) 132.2 .
C1 H1C O4 0.96 2.44 3.213(8) 137.3 .
O1 H1 O3 0.82 1.89 2.612(7) 146.2 .
O2 H2 O5 0.82 1.92 2.723(9) 164.8 .
C56 H56C Cl1 0.96 2.92 3.745(12) 144.1 .
C57 H57A O2 0.97 2.52 3.214(14) 128.5 2_655
C21 H21A O4 0.96 2.57 3.509(8) 167.1 .
C14 H14A O4 0.96 2.54 3.262(9) 132.2 .
C1 H1C O4 0.96 2.44 3.213(8) 137.3 .
O1 H1 O3 0.82 1.89 2.612(7) 146.2 .
O2 H2 O5 0.82 1.92 2.723(9) 164.8 .
C56 H56C Cl1 0.96 2.92 3.745(12) 144.1 .
C57 H57A O2 0.97 2.52 3.214(14) 128.5 2_655
C21 H21A O4 0.96 2.57 3.509(8) 167.1 .
C14 H14A O4 0.96 2.54 3.262(9) 132.2 .
C1 H1C O4 0.96 2.44 3.213(8) 137.3 .
O1 H1 O3 0.82 1.89 2.612(7) 146.2 .
O2 H2 O5 0.82 1.92 2.723(9) 164.8 .
C56 H56C Cl1 0.96 2.92 3.745(12) 144.1 .
C57 H57A O2 0.97 2.52 3.214(14) 128.5 2_655
C21 H21A O4 0.96 2.57 3.509(8) 167.1 .
C14 H14A O4 0.96 2.54 3.262(9) 132.2 .
C1 H1C O4 0.96 2.44 3.213(8) 137.3 .
O1 H1 O3 0.82 1.89 2.612(7) 146.2 .
O2 H2 O5 0.82 1.92 2.723(9) 164.8 .
C56 H56C Cl1 0.96 2.92 3.745(12) 144.1 .
C57 H57A O2 0.97 2.52 3.214(14) 128.5 2_655
C21 H21A O4 0.96 2.57 3.509(8) 167.1 .
C14 H14A O4 0.96 2.54 3.262(9) 132.2 .
C1 H1C O4 0.96 2.44 3.213(8) 137.3 .
O1 H1 O3 0.82 1.89 2.612(7) 146.2 .
O2 H2 O5 0.82 1.92 2.723(9) 164.8 .
C56 H56C Cl1 0.96 2.92 3.745(12) 144.1 .
C57 H57A O2 0.97 2.52 3.214(14) 128.5 2_655
C21 H21A O4 0.96 2.57 3.509(8) 167.1 .
C14 H14A O4 0.96 2.54 3.262(9) 132.2 .
C1 H1C O4 0.96 2.44 3.213(8) 137.3 .
O1 H1 O3 0.82 1.89 2.612(7) 146.2 .
O2 H2 O5 0.82 1.92 2.723(9) 164.8 .
C56 H56C Cl1 0.96 2.92 3.745(12) 144.1 .
C57 H57A O2 0.97 2.52 3.214(14) 128.5 2_655
C21 H21A O4 0.96 2.57 3.509(8) 167.1 .
C14 H14A O4 0.96 2.54 3.262(9) 132.2 .
C1 H1C O4 0.96 2.44 3.213(8) 137.3 .
O1 H1 O3 0.82 1.89 2.612(7) 146.2 .
O2 H2 O5 0.82 1.92 2.723(9) 164.8 .
C56 H56C Cl1 0.96 2.92 3.745(12) 144.1 .
C57 H57A O2 0.97 2.52 3.214(14) 128.5 2_655
